data_4084964
loop_
_publ_author_name
'Nagaoka, Masahiro'
'Shima, Takanori'
'Takao, Toshiro'
'Suzuki, Hiroharu'

_publ_section_title
;
 Trinuclear \m3-Silyl Complexes of Ruthenium and Group 9 Metals Having
 3c-2e Interactions and Transformation of a \m3-Silyl Complex of Ru2Ir
 into \m-Silyl and \m3-Silylene Complexes
;
_journal_issue 24
_journal_name_full Organometallics
_journal_page_first 7232
_journal_paper_doi 10.1021/om5010308
_journal_volume 33
_journal_year 2014
_chemical_formula_sum 'C41 H64 Ir N Ru2 Si'
_chemical_formula_weight 993.36
_chemical_name_systematic
; 
 ? 
;
_space_group_IT_number 14
_symmetry_cell_setting monoclinic
_symmetry_space_group_name_Hall '-P 2yn'
_symmetry_space_group_name_H-M 'P 1 21/n 1'
_atom_sites_solution_hydrogens refall
_atom_sites_solution_primary direct
_atom_sites_solution_secondary difmap
_audit_creation_method SHELXL-97
_cell_angle_alpha 90.00
_cell_angle_beta 98.0340(11)
_cell_angle_gamma 90.00
_cell_formula_units_Z 4
_cell_length_a 11.0572(4)
_cell_length_b 21.1799(6)
_cell_length_c 17.6514(5)
_cell_measurement_reflns_used 34733
_cell_measurement_temperature 123(2)
_cell_measurement_theta_max 27.48
_cell_measurement_theta_min 3.02
_cell_volume 4093.2(2)
_computing_cell_refinement PROCESS-AUTO
_computing_data_collection 'PROCESS-AUTO (Rigaku, 1998)'
_computing_data_reduction 'SHELXS-97 (Sheldrick, 1990)'
_computing_molecular_graphics 'ORTEX (P.McArdle, 1995)'
_computing_publication_material SHELXL-97
_computing_structure_refinement 'SHELXL-97 (Sheldrick, 1997)'
_computing_structure_solution SHELXS-97
_diffrn_ambient_temperature 123(2)
_diffrn_detector_area_resol_mean 10
_diffrn_measured_fraction_theta_full 0.996
_diffrn_measured_fraction_theta_max 0.996
_diffrn_measurement_device_type 'Rigaku R-AXIS RAPID Imaging Plate'
_diffrn_measurement_method \w
_diffrn_radiation_monochromator graphite
_diffrn_radiation_source 'Rigaku Rotating Anode Ultrax18'
_diffrn_radiation_type MoK\a
_diffrn_radiation_wavelength 0.71069
_diffrn_reflns_av_R_equivalents 0.0504
_diffrn_reflns_av_sigmaI/netI 0.0457
_diffrn_reflns_limit_h_max 14
_diffrn_reflns_limit_h_min -14
_diffrn_reflns_limit_k_max 27
_diffrn_reflns_limit_k_min -27
_diffrn_reflns_limit_l_max 22
_diffrn_reflns_limit_l_min -22
_diffrn_reflns_number 34132
_diffrn_reflns_theta_full 27.48
_diffrn_reflns_theta_max 27.48
_diffrn_reflns_theta_min 3.02
_exptl_absorpt_coefficient_mu 4.028
_exptl_absorpt_correction_T_max 1.0000
_exptl_absorpt_correction_T_min 0.4810
_exptl_absorpt_correction_type empirical
_exptl_absorpt_process_details
;
Higashi, T. (1995). Program for Absorption Correction.
Rigaku Corporation, Tokyo, Japan.
;
_exptl_crystal_colour Purple
_exptl_crystal_density_diffrn 1.612
_exptl_crystal_density_meas ?
_exptl_crystal_density_method 'not measured'
_exptl_crystal_description platelet
_exptl_crystal_F_000 1984
_exptl_crystal_size_max 0.413
_exptl_crystal_size_mid 0.161
_exptl_crystal_size_min 0.040
_refine_diff_density_max 2.041
_refine_diff_density_min -1.535
_refine_diff_density_rms 0.134
_refine_ls_extinction_method none
_refine_ls_goodness_of_fit_ref 1.046
_refine_ls_hydrogen_treatment refall
_refine_ls_matrix_type full
_refine_ls_number_parameters 494
_refine_ls_number_reflns 9362
_refine_ls_number_restraints 0
_refine_ls_restrained_S_all 1.046
_refine_ls_R_factor_all 0.0453
_refine_ls_R_factor_gt 0.0376
_refine_ls_shift/su_max 0.001
_refine_ls_shift/su_mean 0.000
_refine_ls_structure_factor_coef Fsqd
_refine_ls_weighting_details 'calc w=1/[\s^2^(Fo^2^)+(0.0225P)^2^+15.7798P] where P=(Fo^2^+2Fc^2^)/3'
_refine_ls_weighting_scheme calc
_refine_ls_wR_factor_gt 0.0796
_refine_ls_wR_factor_ref 0.0830
_reflns_number_gt 8177
_reflns_number_total 9362
_reflns_threshold_expression >2sigma(I)
_cod_data_source_file om5010308_si_002.cif
_cod_data_source_block 8
_cod_depositor_comments
;
The following automatic conversions were performed:

'_symmetry_cell_setting' value 'Monoclinic' changed to 'monoclinic'
according to
/home/saulius/struct/COD-crude-data--automatic-downloads/rss-feeds/ACS/lib/dictionaries/cif_core.dic
dictionary named 'cif_core.dic' version 2.4.2 from
2011-04-26.

'_exptl_absorpt_correction_type' value 'Empirical'
changed to 'empirical' according to
/home/saulius/struct/COD-crude-data--automatic-downloads/rss-feeds/ACS/lib/dictionaries/cif_core.dic
dictionary named 'cif_core.dic' version 2.4.2 from 2011-04-26.

Automatic conversion script
Id: cif_fix_values 2935 2014-11-11 08:27:57Z andrius 

The following automatic conversions were performed:

'_exptl_crystal_density_meas' value 'not measured' was changed to '?'
- the value is perceived as not measured.

Automatic conversion script
Id: cif_fix_values 3008 2015-01-20 13:52:24Z robertas 

 Adding full bibliography for 4084962--4084965.cif.
;
_cod_original_sg_symbol_H-M P21/n
_cod_database_code 4084964

loop_
_symmetry_equiv_pos_as_xyz
'x, y, z'
'x+1/2, -y+1/2, z+1/2'
'-x, -y, -z'
'-x-1/2, y-1/2, -z-1/2'

loop_
_atom_site_label
_atom_site_type_symbol
_atom_site_fract_x
_atom_site_fract_y
_atom_site_fract_z
_atom_site_U_iso_or_equiv
_atom_site_adp_type
_atom_site_occupancy
_atom_site_symmetry_multiplicity
_atom_site_calc_flag
_atom_site_refinement_flags
_atom_site_disorder_assembly
_atom_site_disorder_group
Ru1 Ru 0.70922(3) 0.132597(15) 0.217807(17) 0.01558(10) Uani 1 1 d . . .
Ir1 Ir 0.926276(18) 0.146287(9) 0.135578(11) 0.01997(7) Uani 0.7325(15) 1 d P A 1
Ru2 Ru 0.91167(3) 0.223789(14) 0.268636(16) 0.02575(8) Uani 0.7325(15) 1 d P A 1
Ru2A Ru 0.926276(18) 0.146287(9) 0.135578(11) 0.01997(7) Uani 0.27 1 d P A 2
Ir1A Ir 0.91167(3) 0.223789(14) 0.268636(16) 0.02575(8) Uani 0.27 1 d P A 2
Si1 Si 0.87166(11) 0.25205(6) 0.13519(7) 0.0237(3) Uani 1 1 d . . .
C1 C 0.9717(5) 0.3147(2) 0.0997(3) 0.0292(10) Uani 1 1 d . A .
C2 C 0.9235(5) 0.3638(2) 0.0523(3) 0.0370(12) Uani 1 1 d . . .
H2 H 0.8379 0.3654 0.0360 0.052(18) Uiso 1 1 calc R A .
C3 C 0.9985(6) 0.4108(3) 0.0285(4) 0.0534(16) Uani 1 1 d . A .
H3 H 0.9636 0.4435 -0.0042 0.057(19) Uiso 1 1 calc R . .
C4 C 1.1212(7) 0.4100(3) 0.0518(4) 0.0576(18) Uani 1 1 d . . .
H4 H 1.1713 0.4428 0.0366 0.07(2) Uiso 1 1 calc R A .
C5 C 1.1727(6) 0.3615(3) 0.0974(4) 0.0553(17) Uani 1 1 d . A .
H5 H 1.2585 0.3600 0.1127 0.054(19) Uiso 1 1 calc R . .
C6 C 1.0978(5) 0.3151(3) 0.1208(4) 0.0424(13) Uani 1 1 d . . .
H6 H 1.1341 0.2821 0.1526 0.07(2) Uiso 1 1 calc R A .
C7 C 0.8040(4) 0.0674(2) 0.2727(2) 0.0236(9) Uani 1 1 d . A .
N1 N 0.8572(4) 0.0259(2) 0.3061(2) 0.0324(9) Uani 1 1 d . . .
C8 C 0.8768(4) -0.0280(2) 0.3567(3) 0.0280(10) Uani 1 1 d . A .
C9 C 0.8002(5) -0.0831(3) 0.3209(3) 0.0422(13) Uani 1 1 d . . .
H9A H 0.7134 -0.0721 0.3165 0.045(17) Uiso 1 1 calc R A .
H9B H 0.8162 -0.1206 0.3533 0.057(19) Uiso 1 1 calc R . .
H9C H 0.8218 -0.0918 0.2700 0.030(14) Uiso 1 1 calc R . .
C10 C 1.0121(5) -0.0453(3) 0.3674(3) 0.0371(12) Uani 1 1 d . . .
H10A H 1.0608 -0.0085 0.3864 0.029(13) Uiso 1 1 calc R A .
H10B H 1.0353 -0.0587 0.3182 0.032(14) Uiso 1 1 calc R . .
H10C H 1.0272 -0.0799 0.4044 0.048(17) Uiso 1 1 calc R . .
C11 C 0.8358(5) -0.0103(3) 0.4331(3) 0.0393(13) Uani 1 1 d . . .
H11A H 0.7483 -0.0006 0.4252 0.028(13) Uiso 1 1 calc R A .
H11B H 0.8816 0.0268 0.4544 0.036(15) Uiso 1 1 calc R . .
H11C H 0.8513 -0.0458 0.4689 0.048(17) Uiso 1 1 calc R . .
C12 C 0.5445(4) 0.1543(2) 0.1315(3) 0.0254(10) Uani 1 1 d . A .
C13 C 0.5415(4) 0.1944(2) 0.1957(3) 0.0251(10) Uani 1 1 d . A .
C14 C 0.5384(4) 0.1544(2) 0.2619(2) 0.0240(9) Uani 1 1 d . A .
C15 C 0.5362(4) 0.0902(2) 0.2371(2) 0.0226(9) Uani 1 1 d . A .
C16 C 0.5422(4) 0.0897(2) 0.1564(2) 0.0227(9) Uani 1 1 d . A .
C17 C 0.5416(5) 0.1759(3) 0.0508(3) 0.0452(16) Uani 1 1 d . . .
H17A H 0.5734 0.1425 0.0207 0.10(3) Uiso 1 1 calc R A .
H17B H 0.5922 0.2138 0.0498 0.11(3) Uiso 1 1 calc R . .
H17C H 0.4573 0.1857 0.0289 0.07(2) Uiso 1 1 calc R . .
C18 C 0.5309(5) 0.2641(2) 0.1947(4) 0.0450(15) Uani 1 1 d . . .
H18A H 0.5778 0.2816 0.2412 0.040(16) Uiso 1 1 calc R A .
H18B H 0.4448 0.2761 0.1924 0.07(2) Uiso 1 1 calc R . .
H18C H 0.5630 0.2809 0.1497 0.06(2) Uiso 1 1 calc R . .
C19 C 0.5238(5) 0.1771(3) 0.3414(3) 0.0448(15) Uani 1 1 d . . .
H19A H 0.5607 0.2190 0.3499 0.11(3) Uiso 1 1 calc R A .
H19B H 0.5646 0.1475 0.3793 0.044(17) Uiso 1 1 calc R . .
H19C H 0.4368 0.1794 0.3464 0.06(2) Uiso 1 1 calc R . .
C20 C 0.5184(5) 0.0346(3) 0.2866(3) 0.0371(12) Uani 1 1 d . . .
H20A H 0.5533 -0.0032 0.2658 0.041(16) Uiso 1 1 calc R A .
H20B H 0.4310 0.0280 0.2877 0.06(2) Uiso 1 1 calc R . .
H20C H 0.5594 0.0424 0.3386 0.059(19) Uiso 1 1 calc R . .
C21 C 0.5278(5) 0.0326(3) 0.1057(3) 0.0395(13) Uani 1 1 d . . .
H21A H 0.5741 -0.0027 0.1315 0.06(2) Uiso 1 1 calc R A .
H21B H 0.5587 0.0419 0.0575 0.056(19) Uiso 1 1 calc R . .
H21C H 0.4412 0.0211 0.0951 0.056(18) Uiso 1 1 calc R . .
C22 C 1.0123(4) 0.3037(2) 0.3293(3) 0.0294(10) Uani 1 1 d . . .
C23 C 1.0905(4) 0.2497(2) 0.3337(3) 0.0336(12) Uani 1 1 d . A .
C24 C 1.0364(6) 0.2016(3) 0.3754(3) 0.0418(14) Uani 1 1 d . . .
C25 C 0.9261(5) 0.2257(3) 0.3964(3) 0.0403(14) Uani 1 1 d . A .
C26 C 0.9084(5) 0.2883(3) 0.3666(3) 0.0315(11) Uani 1 1 d . A .
C27 C 1.0394(6) 0.3677(2) 0.3007(3) 0.0443(14) Uani 1 1 d . A .
H27A H 0.9632 0.3879 0.2779 0.07(2) Uiso 1 1 calc R . .
H27B H 1.0945 0.3638 0.2619 0.051(18) Uiso 1 1 calc R . .
H27C H 1.0785 0.3934 0.3434 0.08(2) Uiso 1 1 calc R . .
C28 C 1.2157(5) 0.2470(4) 0.3121(4) 0.063(2) Uani 1 1 d . . .
H28A H 1.2233 0.2095 0.2806 0.07(2) Uiso 1 1 calc R A .
H28B H 1.2757 0.2447 0.3585 0.08(2) Uiso 1 1 calc R . .
H28C H 1.2307 0.2850 0.2831 0.08(3) Uiso 1 1 calc R . .
C29 C 1.0923(9) 0.1392(3) 0.3998(5) 0.078(3) Uani 1 1 d . A .
H29A H 1.1419 0.1243 0.3614 0.10(3) Uiso 1 1 calc R . .
H29B H 1.0275 0.1084 0.4045 0.12(4) Uiso 1 1 calc R . .
H29C H 1.1441 0.1438 0.4492 0.09(3) Uiso 1 1 calc R . .
C30 C 0.8433(8) 0.1925(4) 0.4447(3) 0.069(2) Uani 1 1 d . . .
H30A H 0.7649 0.2146 0.4404 0.17(6) Uiso 1 1 calc R A .
H30B H 0.8815 0.1923 0.4983 0.07(2) Uiso 1 1 calc R . .
H30C H 0.8299 0.1489 0.4268 0.06(2) Uiso 1 1 calc R . .
C31 C 0.8077(6) 0.3331(4) 0.3801(3) 0.0524(17) Uani 1 1 d . . .
H31A H 0.8023 0.3672 0.3423 0.12(4) Uiso 1 1 calc R A .
H31B H 0.8255 0.3510 0.4317 0.11(3) Uiso 1 1 calc R . .
H31C H 0.7299 0.3103 0.3752 0.08(2) Uiso 1 1 calc R . .
C32 C 1.0080(4) 0.1351(2) 0.0300(3) 0.0268(10) Uani 1 1 d . . .
C33 C 0.9207(4) 0.0857(2) 0.0331(3) 0.0263(10) Uani 1 1 d . A .
C34 C 0.9648(5) 0.0458(2) 0.0979(3) 0.0290(10) Uani 1 1 d . . .
C35 C 1.0755(4) 0.0719(2) 0.1340(3) 0.0289(10) Uani 1 1 d . A .
C36 C 1.1035(4) 0.1279(2) 0.0931(3) 0.0296(10) Uani 1 1 d . A .
C37 C 1.0068(5) 0.1831(3) -0.0331(3) 0.0404(13) Uani 1 1 d . A .
H37A H 0.9221 0.1930 -0.0539 0.07(2) Uiso 1 1 calc R . .
H37B H 1.0490 0.1658 -0.0737 0.09(3) Uiso 1 1 calc R . .
H37C H 1.0484 0.2216 -0.0126 0.042(16) Uiso 1 1 calc R . .
C38 C 0.8111(5) 0.0719(3) -0.0256(3) 0.0458(15) Uani 1 1 d . . .
H38A H 0.7458 0.0538 -0.0002 0.030(14) Uiso 1 1 calc R A .
H38B H 0.8341 0.0418 -0.0633 0.07(2) Uiso 1 1 calc R . .
H38C H 0.7823 0.1111 -0.0515 0.030(14) Uiso 1 1 calc R . .
C39 C 0.9048(6) -0.0140(2) 0.1184(3) 0.0437(14) Uani 1 1 d . A .
H39A H 0.8165 -0.0072 0.1153 0.08(2) Uiso 1 1 calc R . .
H39B H 0.9381 -0.0265 0.1706 0.12(4) Uiso 1 1 calc R . .
H39C H 0.9203 -0.0475 0.0827 0.046(17) Uiso 1 1 calc R . .
C40 C 1.1565(6) 0.0451(3) 0.2028(3) 0.0501(16) Uani 1 1 d . . .
H40A H 1.1981 0.0797 0.2328 0.06(2) Uiso 1 1 calc R A .
H40B H 1.2174 0.0169 0.1854 0.10(3) Uiso 1 1 calc R . .
H40C H 1.1065 0.0214 0.2346 0.06(2) Uiso 1 1 calc R . .
C41 C 1.2233(5) 0.1612(3) 0.1041(4) 0.0459(14) Uani 1 1 d . . .
H41A H 1.2510 0.1667 0.1589 0.07(2) Uiso 1 1 calc R A .
H41B H 1.2142 0.2027 0.0793 0.024(13) Uiso 1 1 calc R . .
H41C H 1.2835 0.1363 0.0813 0.07(2) Uiso 1 1 calc R . .
H1 H 0.7738 0.2687 0.0958 0.024(12) Uiso 1 1 d R . .

loop_
_atom_site_aniso_label
_atom_site_aniso_U_11
_atom_site_aniso_U_22
_atom_site_aniso_U_33
_atom_site_aniso_U_23
_atom_site_aniso_U_13
_atom_site_aniso_U_12
Ru1 0.01476(17) 0.01568(18) 0.01578(17) 0.00007(12) 0.00032(12) 0.00056(12)
Ir1 0.01719(11) 0.01891(11) 0.02481(11) 0.00212(7) 0.00652(7) 0.00075(7)
Ru2 0.02251(15) 0.02782(16) 0.02440(14) 0.00283(12) -0.00551(11) -0.00579(11)
Ru2A 0.01719(11) 0.01891(11) 0.02481(11) 0.00212(7) 0.00652(7) 0.00075(7)
Ir1A 0.02251(15) 0.02782(16) 0.02440(14) 0.00283(12) -0.00551(11) -0.00579(11)
Si1 0.0187(6) 0.0216(6) 0.0299(6) 0.0061(5) 0.0001(5) -0.0005(5)
C1 0.036(3) 0.022(2) 0.031(2) 0.0016(19) 0.013(2) -0.003(2)
C2 0.044(3) 0.031(3) 0.038(3) 0.010(2) 0.013(2) 0.003(2)
C3 0.064(4) 0.037(3) 0.064(4) 0.017(3) 0.026(3) -0.001(3)
C4 0.068(5) 0.041(4) 0.074(4) 0.002(3) 0.043(4) -0.020(3)
C5 0.039(4) 0.047(4) 0.085(5) 0.000(3) 0.025(3) -0.013(3)
C6 0.037(3) 0.030(3) 0.063(4) 0.008(3) 0.012(3) -0.004(2)
C7 0.022(2) 0.025(2) 0.024(2) -0.0020(18) 0.0020(17) -0.0026(18)
N1 0.032(2) 0.030(2) 0.033(2) 0.0113(18) -0.0008(17) 0.0086(18)
C8 0.035(3) 0.022(2) 0.025(2) 0.0061(19) -0.0019(19) 0.004(2)
C9 0.045(3) 0.032(3) 0.048(3) -0.008(3) 0.001(3) 0.001(2)
C10 0.036(3) 0.035(3) 0.039(3) 0.007(2) -0.001(2) 0.010(2)
C11 0.050(3) 0.038(3) 0.030(3) 0.000(2) 0.005(2) 0.000(3)
C12 0.012(2) 0.035(3) 0.027(2) 0.0077(19) -0.0042(16) -0.0041(18)
C13 0.013(2) 0.019(2) 0.041(3) 0.0048(19) -0.0025(18) 0.0027(16)
C14 0.019(2) 0.030(2) 0.023(2) -0.0031(18) 0.0027(17) 0.0024(18)
C15 0.015(2) 0.025(2) 0.028(2) 0.0054(18) 0.0032(17) -0.0006(17)
C16 0.013(2) 0.027(2) 0.028(2) -0.0035(18) 0.0011(16) -0.0029(17)
C17 0.025(3) 0.075(4) 0.032(3) 0.030(3) -0.006(2) -0.009(3)
C18 0.026(3) 0.026(3) 0.082(4) 0.007(3) 0.003(3) 0.007(2)
C19 0.033(3) 0.068(4) 0.035(3) -0.017(3) 0.010(2) 0.012(3)
C20 0.031(3) 0.034(3) 0.048(3) 0.019(2) 0.011(2) -0.001(2)
C21 0.030(3) 0.044(3) 0.045(3) -0.018(3) 0.007(2) -0.011(2)
C22 0.029(3) 0.022(2) 0.033(2) -0.005(2) -0.007(2) 0.0003(19)
C23 0.025(2) 0.028(3) 0.042(3) -0.010(2) -0.016(2) 0.003(2)
C24 0.056(4) 0.026(3) 0.034(3) -0.009(2) -0.026(2) 0.001(2)
C25 0.053(4) 0.044(3) 0.020(2) 0.000(2) -0.012(2) -0.014(3)
C26 0.033(3) 0.038(3) 0.021(2) -0.006(2) -0.0060(19) 0.003(2)
C27 0.058(4) 0.023(3) 0.051(3) -0.005(2) 0.002(3) -0.004(3)
C28 0.021(3) 0.077(5) 0.085(5) -0.038(4) -0.012(3) 0.007(3)
C29 0.107(7) 0.035(4) 0.073(5) 0.000(3) -0.054(5) 0.013(4)
C30 0.101(6) 0.080(5) 0.021(3) 0.007(3) -0.005(3) -0.044(5)
C31 0.044(4) 0.078(5) 0.034(3) -0.011(3) 0.000(3) 0.018(3)
C32 0.021(2) 0.038(3) 0.025(2) 0.006(2) 0.0138(18) 0.0068(19)
C33 0.021(2) 0.032(3) 0.028(2) -0.0070(19) 0.0104(18) 0.0010(19)
C34 0.033(3) 0.026(2) 0.032(2) -0.003(2) 0.018(2) 0.001(2)
C35 0.029(3) 0.028(2) 0.032(2) 0.000(2) 0.0097(19) 0.010(2)
C36 0.022(2) 0.036(3) 0.033(2) 0.000(2) 0.0118(19) 0.001(2)
C37 0.043(3) 0.046(3) 0.036(3) 0.012(2) 0.017(2) 0.003(3)
C38 0.027(3) 0.073(4) 0.037(3) -0.014(3) 0.003(2) 0.001(3)
C39 0.061(4) 0.021(3) 0.055(4) -0.009(2) 0.032(3) -0.004(2)
C40 0.056(4) 0.053(4) 0.039(3) 0.003(3) 0.000(3) 0.020(3)
C41 0.024(3) 0.056(4) 0.060(4) -0.007(3) 0.013(3) -0.003(3)

loop_
_atom_type_symbol
_atom_type_description
_atom_type_scat_dispersion_real
_atom_type_scat_dispersion_imag
_atom_type_scat_source
C C 0.0033 0.0016 'International Tables Vol C Tables 4.2.6.8 and 6.1.1.4'
H H 0.0000 0.0000 'International Tables Vol C Tables 4.2.6.8 and 6.1.1.4'
N N 0.0061 0.0033 'International Tables Vol C Tables 4.2.6.8 and 6.1.1.4'
Si Si 0.0817 0.0704 'International Tables Vol C Tables 4.2.6.8 and 6.1.1.4'
Ru Ru -1.2594 0.8363 'International Tables Vol C Tables 4.2.6.8 and 6.1.1.4'
Ir Ir -1.4442 7.9887 'International Tables Vol C Tables 4.2.6.8 and 6.1.1.4'

loop_
_geom_angle_atom_site_label_1
_geom_angle_atom_site_label_2
_geom_angle_atom_site_label_3
_geom_angle
C7 Ru1 C15 93.09(17)
C7 Ru1 C14 114.28(18)
C15 Ru1 C14 38.14(17)
C7 Ru1 C16 108.31(18)
C15 Ru1 C16 38.23(16)
C14 Ru1 C16 63.69(16)
C7 Ru1 C12 145.47(18)
C15 Ru1 C12 63.02(16)
C14 Ru1 C12 62.70(17)
C16 Ru1 C12 37.64(17)
C7 Ru1 C13 152.13(18)
C15 Ru1 C13 63.20(16)
C14 Ru1 C13 37.89(17)
C16 Ru1 C13 62.76(17)
C12 Ru1 C13 36.72(17)
C7 Ru1 Ir1 84.02(13)
C15 Ru1 Ir1 153.74(12)
C14 Ru1 Ir1 160.61(12)
C16 Ru1 Ir1 118.41(11)
C12 Ru1 Ir1 106.25(12)
C13 Ru1 Ir1 123.77(12)
C7 Ru1 Ru2 88.86(13)
C15 Ru1 Ru2 148.50(12)
C14 Ru1 Ru2 113.74(12)
C16 Ru1 Ru2 162.30(12)
C12 Ru1 Ru2 124.76(12)
C13 Ru1 Ru2 103.83(11)
Ir1 Ru1 Ru2 57.711(9)
C32 Ir1 C33 37.89(17)
C32 Ir1 C36 37.78(17)
C33 Ir1 C36 63.17(17)
C32 Ir1 C35 62.05(17)
C33 Ir1 C35 61.81(17)
C36 Ir1 C35 37.27(18)
C32 Ir1 C34 62.45(17)
C33 Ir1 C34 37.58(17)
C36 Ir1 C34 62.03(18)
C35 Ir1 C34 35.97(18)
C32 Ir1 Si1 103.86(13)
C33 Ir1 Si1 125.47(13)
C36 Ir1 Si1 114.15(14)
C35 Ir1 Si1 148.66(13)
C34 Ir1 Si1 163.05(13)
C32 Ir1 Ru2 145.91(13)
C33 Ir1 Ru2 175.17(12)
C36 Ir1 Ru2 121.66(13)
C35 Ir1 Ru2 121.63(12)
C34 Ir1 Ru2 143.03(12)
Si1 Ir1 Ru2 53.81(3)
C32 Ir1 Ru1 148.90(13)
C33 Ir1 Ru1 114.10(12)
C36 Ir1 Ru1 161.89(13)
C35 Ir1 Ru1 124.74(12)
C34 Ir1 Ru1 104.23(12)
Si1 Ir1 Ru1 82.45(3)
Ru2 Ir1 Ru1 61.319(9)
C26 Ru2 C23 63.36(19)
C26 Ru2 C22 37.97(19)
C23 Ru2 C22 37.68(17)
C26 Ru2 C24 62.83(19)
C23 Ru2 C24 37.8(2)
C22 Ru2 C24 62.80(18)
C26 Ru2 C25 37.50(19)
C23 Ru2 C25 62.6(2)
C22 Ru2 C25 62.60(19)
C24 Ru2 C25 37.0(2)
C26 Ru2 Si1 126.22(14)
C23 Ru2 Si1 118.32(15)
C22 Ru2 Si1 107.05(13)
C24 Ru2 Si1 152.59(18)
C25 Ru2 Si1 163.21(16)
C26 Ru2 Ir1 175.83(14)
C23 Ru2 Ir1 114.54(14)
C22 Ru2 Ir1 138.17(14)
C24 Ru2 Ir1 118.04(15)
C25 Ru2 Ir1 145.59(15)
Si1 Ru2 Ir1 50.95(3)
C26 Ru2 Ru1 122.66(14)
C23 Ru2 Ru1 152.98(14)
C22 Ru2 Ru1 160.01(13)
C24 Ru2 Ru1 117.76(15)
C25 Ru2 Ru1 104.96(14)
Si1 Ru2 Ru1 80.80(3)
Ir1 Ru2 Ru1 60.969(9)
C1 Si1 Ir1 120.99(16)
C1 Si1 Ru2 117.53(16)
Ir1 Si1 Ru2 75.24(4)
C6 C1 C2 116.2(5)
C6 C1 Si1 121.8(4)
C2 C1 Si1 122.0(4)
C1 C2 C3 121.2(6)
C4 C3 C2 120.6(6)
C3 C4 C5 119.9(6)
C4 C5 C6 119.2(6)
C5 C6 C1 122.9(6)
N1 C7 Ru1 176.9(4)
C7 N1 C8 157.7(5)
N1 C8 C9 108.7(4)
N1 C8 C10 109.0(4)
C9 C8 C10 110.2(4)
N1 C8 C11 108.2(4)
C9 C8 C11 109.7(4)
C10 C8 C11 110.9(4)
C13 C12 C16 108.7(4)
C13 C12 C17 125.4(5)
C16 C12 C17 125.8(5)
C13 C12 Ru1 71.9(2)
C16 C12 Ru1 69.3(2)
C17 C12 Ru1 128.0(3)
C12 C13 C14 107.5(4)
C12 C13 C18 126.6(5)
C14 C13 C18 125.6(5)
C12 C13 Ru1 71.4(2)
C14 C13 Ru1 68.5(2)
C18 C13 Ru1 129.9(3)
C15 C14 C13 108.1(4)
C15 C14 C19 125.9(5)
C13 C14 C19 125.5(5)
C15 C14 Ru1 70.6(2)
C13 C14 Ru1 73.6(3)
C19 C14 Ru1 127.2(3)
C14 C15 C16 108.0(4)
C14 C15 C20 124.7(4)
C16 C15 C20 127.0(4)
C14 C15 Ru1 71.2(3)
C16 C15 Ru1 71.6(2)
C20 C15 Ru1 127.2(3)
C15 C16 C12 107.6(4)
C15 C16 C21 125.5(4)
C12 C16 C21 126.2(4)
C15 C16 Ru1 70.1(2)
C12 C16 Ru1 73.1(2)
C21 C16 Ru1 129.7(3)
C23 C22 C26 108.0(4)
C23 C22 C27 126.6(5)
C26 C22 C27 124.9(5)
C23 C22 Ru2 71.0(3)
C26 C22 Ru2 70.7(3)
C27 C22 Ru2 129.9(4)
C22 C23 C24 107.7(5)
C22 C23 C28 126.4(6)
C24 C23 C28 125.0(5)
C22 C23 Ru2 71.3(3)
C24 C23 Ru2 71.6(3)
C28 C23 Ru2 130.9(4)
C25 C24 C23 108.3(5)
C25 C24 C29 125.4(7)
C23 C24 C29 126.1(7)
C25 C24 Ru2 72.0(3)
C23 C24 Ru2 70.6(3)
C29 C24 Ru2 127.7(4)
C24 C25 C26 108.5(5)
C24 C25 C30 126.2(6)
C26 C25 C30 125.2(6)
C24 C25 Ru2 71.0(3)
C26 C25 Ru2 70.1(3)
C30 C25 Ru2 126.7(4)
C25 C26 C22 107.6(5)
C25 C26 C31 126.4(5)
C22 C26 C31 125.7(5)
C25 C26 Ru2 72.4(3)
C22 C26 Ru2 71.4(3)
C31 C26 Ru2 127.4(3)
C33 C32 C36 108.6(4)
C33 C32 C37 125.8(4)
C36 C32 C37 125.3(5)
C33 C32 Ir1 71.7(2)
C36 C32 Ir1 72.3(3)
C37 C32 Ir1 126.4(3)
C32 C33 C34 107.6(4)
C32 C33 C38 126.6(5)
C34 C33 C38 125.3(5)
C32 C33 Ir1 70.4(3)
C34 C33 Ir1 74.0(3)
C38 C33 Ir1 127.0(3)
C35 C34 C33 107.6(4)
C35 C34 C39 127.5(5)
C33 C34 C39 124.9(5)
C35 C34 Ir1 71.9(3)
C33 C34 Ir1 68.4(3)
C39 C34 Ir1 127.6(3)
C34 C35 C36 109.2(4)
C34 C35 C40 126.4(5)
C36 C35 C40 124.4(5)
C34 C35 Ir1 72.2(3)
C36 C35 Ir1 69.3(3)
C40 C35 Ir1 126.6(3)
C32 C36 C35 106.9(4)
C32 C36 C41 126.5(5)
C35 C36 C41 125.0(5)
C32 C36 Ir1 69.9(3)
C35 C36 Ir1 73.5(3)
C41 C36 Ir1 132.9(4)

loop_
_geom_bond_atom_site_label_1
_geom_bond_atom_site_label_2
_geom_bond_distance
Ru1 C7 1.912(5)
Ru1 C15 2.183(4)
Ru1 C14 2.191(4)
Ru1 C16 2.202(4)
Ru1 C12 2.253(4)
Ru1 C13 2.259(4)
Ru1 Ir1 2.9875(4)
Ru1 Ru2 2.9975(4)
Ir1 C32 2.195(4)
Ir1 C33 2.212(4)
Ir1 C36 2.228(5)
Ir1 C35 2.284(5)
Ir1 C34 2.287(5)
Ir1 Si1 2.3197(13)
Ir1 Ru2 2.8884(4)
Ru2 C26 2.208(5)
Ru2 C23 2.213(4)
Ru2 C22 2.217(5)
Ru2 C24 2.225(5)
Ru2 C25 2.238(5)
Ru2 Si1 2.4106(13)
Si1 C1 1.890(5)
C1 C6 1.392(7)
C1 C2 1.393(7)
C2 C3 1.398(8)
C3 C4 1.362(10)
C4 C5 1.378(10)
C5 C6 1.384(8)
C7 N1 1.171(6)
N1 C8 1.448(6)
C8 C9 1.525(7)
C8 C10 1.526(7)
C8 C11 1.528(7)
C12 C13 1.421(7)
C12 C16 1.438(6)
C12 C17 1.491(6)
C13 C14 1.446(6)
C13 C18 1.482(7)
C14 C15 1.429(6)
C14 C19 1.512(6)
C15 C16 1.436(6)
C15 C20 1.496(6)
C16 C21 1.500(7)
C22 C23 1.431(7)
C22 C26 1.440(7)
C22 C27 1.491(7)
C23 C24 1.436(8)
C23 C28 1.487(8)
C24 C25 1.418(9)
C24 C29 1.496(8)
C25 C26 1.429(7)
C25 C30 1.510(8)
C26 C31 1.508(8)
C32 C33 1.431(7)
C32 C36 1.432(7)
C32 C37 1.505(7)
C33 C34 1.451(7)
C33 C38 1.508(7)
C34 C35 1.411(7)
C34 C39 1.498(7)
C35 C36 1.443(7)
C35 C40 1.515(7)
C36 C41 1.491(7)

loop_
_geom_torsion_atom_site_label_1
_geom_torsion_atom_site_label_2
_geom_torsion_atom_site_label_3
_geom_torsion_atom_site_label_4
_geom_torsion
C7 Ru1 Ir1 C32 110.5(3)
C15 Ru1 Ir1 C32 25.7(4)
C14 Ru1 Ir1 C32 -88.2(4)
C16 Ru1 Ir1 C32 2.9(3)
C12 Ru1 Ir1 C32 -35.8(3)
C13 Ru1 Ir1 C32 -71.8(3)
Ru2 Ru1 Ir1 C32 -157.0(2)
C7 Ru1 Ir1 C33 89.30(19)
C15 Ru1 Ir1 C33 4.5(3)
C14 Ru1 Ir1 C33 -109.4(4)
C16 Ru1 Ir1 C33 -18.30(19)
C12 Ru1 Ir1 C33 -57.04(19)
C13 Ru1 Ir1 C33 -93.0(2)
Ru2 Ru1 Ir1 C33 -178.26(14)
C7 Ru1 Ir1 C36 12.2(4)
C15 Ru1 Ir1 C36 -72.7(5)
C14 Ru1 Ir1 C36 173.5(5)
C16 Ru1 Ir1 C36 -95.4(4)
C12 Ru1 Ir1 C36 -134.2(4)
C13 Ru1 Ir1 C36 -170.1(4)
Ru2 Ru1 Ir1 C36 104.6(4)
C7 Ru1 Ir1 C35 17.9(2)
C15 Ru1 Ir1 C35 -66.9(3)
C14 Ru1 Ir1 C35 179.2(4)
C16 Ru1 Ir1 C35 -89.7(2)
C12 Ru1 Ir1 C35 -128.4(2)
C13 Ru1 Ir1 C35 -164.4(2)
Ru2 Ru1 Ir1 C35 110.37(15)
C7 Ru1 Ir1 C34 50.77(19)
C15 Ru1 Ir1 C34 -34.1(3)
C14 Ru1 Ir1 C34 -147.9(4)
C16 Ru1 Ir1 C34 -56.84(19)
C12 Ru1 Ir1 C34 -95.57(19)
C13 Ru1 Ir1 C34 -131.52(19)
Ru2 Ru1 Ir1 C34 143.21(13)
C7 Ru1 Ir1 Si1 -145.10(13)
C15 Ru1 Ir1 Si1 130.1(3)
C14 Ru1 Ir1 Si1 16.2(3)
C16 Ru1 Ir1 Si1 107.29(14)
C12 Ru1 Ir1 Si1 68.56(13)
C13 Ru1 Ir1 Si1 32.61(15)
Ru2 Ru1 Ir1 Si1 -52.66(3)
C7 Ru1 Ir1 Ru2 -92.44(13)
C15 Ru1 Ir1 Ru2 -177.3(3)
C14 Ru1 Ir1 Ru2 68.9(3)
C16 Ru1 Ir1 Ru2 159.96(14)
C12 Ru1 Ir1 Ru2 121.22(13)
C13 Ru1 Ir1 Ru2 85.27(14)
C32 Ir1 Ru2 C26 7.9(17)
C33 Ir1 Ru2 C26 -132(2)
C36 Ir1 Ru2 C26 49.7(17)
C35 Ir1 Ru2 C26 93.8(17)
C34 Ir1 Ru2 C26 134.1(17)
Si1 Ir1 Ru2 C26 -48.6(17)
Ru1 Ir1 Ru2 C26 -151.0(17)
C32 Ir1 Ru2 C23 -51.0(3)
C33 Ir1 Ru2 C23 169.3(15)
C36 Ir1 Ru2 C23 -9.2(2)
C35 Ir1 Ru2 C23 34.9(2)
C34 Ir1 Ru2 C23 75.2(3)
Si1 Ir1 Ru2 C23 -107.53(16)
Ru1 Ir1 Ru2 C23 150.07(16)
C32 Ir1 Ru2 C22 -13.6(3)
C33 Ir1 Ru2 C22 -153.3(15)
C36 Ir1 Ru2 C22 28.2(2)
C35 Ir1 Ru2 C22 72.3(2)
C34 Ir1 Ru2 C22 112.6(3)
Si1 Ir1 Ru2 C22 -70.12(19)
Ru1 Ir1 Ru2 C22 -172.52(18)
C32 Ir1 Ru2 C24 -93.1(3)
C33 Ir1 Ru2 C24 127.2(15)
C36 Ir1 Ru2 C24 -51.4(2)
C35 Ir1 Ru2 C24 -7.3(2)
C34 Ir1 Ru2 C24 33.1(3)
Si1 Ir1 Ru2 C24 -149.66(19)
Ru1 Ir1 Ru2 C24 107.94(19)
C32 Ir1 Ru2 C25 -127.8(3)
C33 Ir1 Ru2 C25 92.5(15)
C36 Ir1 Ru2 C25 -86.0(3)
C35 Ir1 Ru2 C25 -41.9(3)
C34 Ir1 Ru2 C25 -1.6(3)
Si1 Ir1 Ru2 C25 175.7(3)
Ru1 Ir1 Ru2 C25 73.3(3)
C32 Ir1 Ru2 Si1 56.5(2)
C33 Ir1 Ru2 Si1 -83.2(15)
C36 Ir1 Ru2 Si1 98.30(16)
C35 Ir1 Ru2 Si1 142.39(15)
C34 Ir1 Ru2 Si1 -177.3(2)
Ru1 Ir1 Ru2 Si1 -102.40(4)
C32 Ir1 Ru2 Ru1 158.9(2)
C33 Ir1 Ru2 Ru1 19.2(15)
C36 Ir1 Ru2 Ru1 -159.30(15)
C35 Ir1 Ru2 Ru1 -115.21(15)
C34 Ir1 Ru2 Ru1 -74.9(2)
Si1 Ir1 Ru2 Ru1 102.40(4)
C7 Ru1 Ru2 C26 -98.8(2)
C15 Ru1 Ru2 C26 -4.7(3)
C14 Ru1 Ru2 C26 17.4(2)
C16 Ru1 Ru2 C26 95.0(4)
C12 Ru1 Ru2 C26 89.6(2)
C13 Ru1 Ru2 C26 56.2(2)
Ir1 Ru1 Ru2 C26 177.60(15)
C7 Ru1 Ru2 C23 -3.9(3)
C15 Ru1 Ru2 C23 90.1(4)
C14 Ru1 Ru2 C23 112.2(3)
C16 Ru1 Ru2 C23 -170.2(5)
C12 Ru1 Ru2 C23 -175.5(4)
C13 Ru1 Ru2 C23 151.0(3)
Ir1 Ru1 Ru2 C23 -87.6(3)
C7 Ru1 Ru2 C22 -111.1(4)
C15 Ru1 Ru2 C22 -17.0(4)
C14 Ru1 Ru2 C22 5.1(4)
C16 Ru1 Ru2 C22 82.7(5)
C12 Ru1 Ru2 C22 77.3(4)
C13 Ru1 Ru2 C22 43.8(4)
Ir1 Ru1 Ru2 C22 165.3(4)
C7 Ru1 Ru2 C24 -24.7(2)
C15 Ru1 Ru2 C24 69.3(3)
C14 Ru1 Ru2 C24 91.4(2)
C16 Ru1 Ru2 C24 169.0(4)
C12 Ru1 Ru2 C24 163.7(2)
C13 Ru1 Ru2 C24 130.2(2)
Ir1 Ru1 Ru2 C24 -108.39(18)
C7 Ru1 Ru2 C25 -62.3(2)
C15 Ru1 Ru2 C25 31.8(3)
C14 Ru1 Ru2 C25 53.9(2)
C16 Ru1 Ru2 C25 131.5(4)
C12 Ru1 Ru2 C25 126.1(2)
C13 Ru1 Ru2 C25 92.6(2)
Ir1 Ru1 Ru2 C25 -145.93(17)
C7 Ru1 Ru2 Si1 133.85(14)
C15 Ru1 Ru2 Si1 -132.1(2)
C14 Ru1 Ru2 Si1 -110.01(13)
C16 Ru1 Ru2 Si1 -32.4(4)
C12 Ru1 Ru2 Si1 -37.75(16)
C13 Ru1 Ru2 Si1 -71.24(13)
Ir1 Ru1 Ru2 Si1 50.21(3)
C7 Ru1 Ru2 Ir1 83.64(13)
C15 Ru1 Ru2 Ir1 177.7(2)
C14 Ru1 Ru2 Ir1 -160.22(13)
C16 Ru1 Ru2 Ir1 -82.6(4)
C12 Ru1 Ru2 Ir1 -87.96(15)
C13 Ru1 Ru2 Ir1 -121.44(13)
C32 Ir1 Si1 C1 -37.7(2)
C33 Ir1 Si1 C1 -72.4(2)
C36 Ir1 Si1 C1 0.9(2)
C35 Ir1 Si1 C1 20.8(3)
C34 Ir1 Si1 C1 -72.1(5)
Ru2 Ir1 Si1 C1 113.54(19)
Ru1 Ir1 Si1 C1 173.35(19)
C32 Ir1 Si1 Ru2 -151.22(13)
C33 Ir1 Si1 Ru2 174.10(14)
C36 Ir1 Si1 Ru2 -112.63(14)
C35 Ir1 Si1 Ru2 -92.7(2)
C34 Ir1 Si1 Ru2 174.4(4)
Ru1 Ir1 Si1 Ru2 59.81(2)
C26 Ru2 Si1 C1 58.5(2)
C23 Ru2 Si1 C1 -17.8(2)
C22 Ru2 Si1 C1 21.4(2)
C24 Ru2 Si1 C1 -42.0(4)
C25 Ru2 Si1 C1 70.9(6)
Ir1 Ru2 Si1 C1 -117.59(18)
Ru1 Ru2 Si1 C1 -177.48(18)
C26 Ru2 Si1 Ir1 176.12(17)
C23 Ru2 Si1 Ir1 99.81(15)
C22 Ru2 Si1 Ir1 139.00(14)
C24 Ru2 Si1 Ir1 75.6(3)
C25 Ru2 Si1 Ir1 -171.5(5)
Ru1 Ru2 Si1 Ir1 -59.89(2)
Ir1 Si1 C1 C6 -44.9(5)
Ru2 Si1 C1 C6 43.9(5)
Ir1 Si1 C1 C2 136.5(4)
Ru2 Si1 C1 C2 -134.8(4)
C6 C1 C2 C3 -0.6(8)
Si1 C1 C2 C3 178.1(4)
C1 C2 C3 C4 -0.6(9)
C2 C3 C4 C5 1.9(10)
C3 C4 C5 C6 -1.8(10)
C4 C5 C6 C1 0.5(10)
C2 C1 C6 C5 0.7(9)
Si1 C1 C6 C5 -178.0(5)
C15 Ru1 C7 N1 14(8)
C14 Ru1 C7 N1 47(8)
C16 Ru1 C7 N1 -22(8)
C12 Ru1 C7 N1 -30(8)
C13 Ru1 C7 N1 44(8)
Ir1 Ru1 C7 N1 -140(8)
Ru2 Ru1 C7 N1 162(8)
Ru1 C7 N1 C8 -30(9)
C7 N1 C8 C9 66.5(13)
C7 N1 C8 C10 -173.3(11)
C7 N1 C8 C11 -52.6(13)
C7 Ru1 C12 C13 131.3(3)
C15 Ru1 C12 C13 80.6(3)
C14 Ru1 C12 C13 37.5(3)
C16 Ru1 C12 C13 119.0(4)
Ir1 Ru1 C12 C13 -125.3(2)
Ru2 Ru1 C12 C13 -63.7(3)
C7 Ru1 C12 C16 12.3(4)
C15 Ru1 C12 C16 -38.4(3)
C14 Ru1 C12 C16 -81.5(3)
C13 Ru1 C12 C16 -119.0(4)
Ir1 Ru1 C12 C16 115.7(2)
Ru2 Ru1 C12 C16 177.3(2)
C7 Ru1 C12 C17 -107.6(5)
C15 Ru1 C12 C17 -158.3(6)
C14 Ru1 C12 C17 158.6(6)
C16 Ru1 C12 C17 -119.9(6)
C13 Ru1 C12 C17 121.1(6)
Ir1 Ru1 C12 C17 -4.2(5)
Ru2 Ru1 C12 C17 57.5(5)
C16 C12 C13 C14 0.5(5)
C17 C12 C13 C14 176.5(4)
Ru1 C12 C13 C14 -59.2(3)
C16 C12 C13 C18 -173.9(4)
C17 C12 C13 C18 2.2(7)
Ru1 C12 C13 C18 126.4(5)
C16 C12 C13 Ru1 59.7(3)
C17 C12 C13 Ru1 -124.2(4)
C7 Ru1 C13 C12 -114.4(4)
C15 Ru1 C13 C12 -80.0(3)
C14 Ru1 C13 C12 -118.3(4)
C16 Ru1 C13 C12 -36.9(3)
Ir1 Ru1 C13 C12 70.5(3)
Ru2 Ru1 C13 C12 130.7(2)
C7 Ru1 C13 C14 3.9(5)
C15 Ru1 C13 C14 38.2(3)
C16 Ru1 C13 C14 81.4(3)
C12 Ru1 C13 C14 118.3(4)
Ir1 Ru1 C13 C14 -171.2(2)
Ru2 Ru1 C13 C14 -111.0(2)
C7 Ru1 C13 C18 123.0(5)
C15 Ru1 C13 C18 157.3(6)
C14 Ru1 C13 C18 119.1(6)
C16 Ru1 C13 C18 -159.5(6)
C12 Ru1 C13 C18 -122.6(6)
Ir1 Ru1 C13 C18 -52.1(5)
Ru2 Ru1 C13 C18 8.1(5)
C12 C13 C14 C15 -1.5(5)
C18 C13 C14 C15 172.9(4)
Ru1 C13 C14 C15 -62.6(3)
C12 C13 C14 C19 -174.5(4)
C18 C13 C14 C19 -0.1(7)
Ru1 C13 C14 C19 124.4(5)
C12 C13 C14 Ru1 61.1(3)
C18 C13 C14 Ru1 -124.5(5)
C7 Ru1 C14 C15 -61.4(3)
C16 Ru1 C14 C15 37.9(2)
C12 Ru1 C14 C15 80.2(3)
C13 Ru1 C14 C15 116.6(4)
Ir1 Ru1 C14 C15 139.1(3)
Ru2 Ru1 C14 C15 -161.5(2)
C7 Ru1 C14 C13 -178.0(3)
C15 Ru1 C14 C13 -116.6(4)
C16 Ru1 C14 C13 -78.7(3)
C12 Ru1 C14 C13 -36.3(3)
Ir1 Ru1 C14 C13 22.5(5)
Ru2 Ru1 C14 C13 82.0(2)
C7 Ru1 C14 C19 59.5(5)
C15 Ru1 C14 C19 120.9(6)
C16 Ru1 C14 C19 158.8(5)
C12 Ru1 C14 C19 -158.9(5)
C13 Ru1 C14 C19 -122.5(6)
Ir1 Ru1 C14 C19 -100.0(5)
Ru2 Ru1 C14 C19 -40.6(5)
C13 C14 C15 C16 1.9(5)
C19 C14 C15 C16 174.9(4)
Ru1 C14 C15 C16 -62.6(3)
C13 C14 C15 C20 -172.7(4)
C19 C14 C15 C20 0.3(7)
Ru1 C14 C15 C20 122.8(4)
C13 C14 C15 Ru1 64.5(3)
C19 C14 C15 Ru1 -122.5(5)
C7 Ru1 C15 C14 126.7(3)
C16 Ru1 C15 C14 -117.2(4)
C12 Ru1 C15 C14 -79.3(3)
C13 Ru1 C15 C14 -38.0(3)
Ir1 Ru1 C15 C14 -150.5(2)
Ru2 Ru1 C15 C14 33.9(4)
C7 Ru1 C15 C16 -116.1(3)
C14 Ru1 C15 C16 117.2(4)
C12 Ru1 C15 C16 37.8(3)
C13 Ru1 C15 C16 79.2(3)
Ir1 Ru1 C15 C16 -33.4(4)
Ru2 Ru1 C15 C16 151.0(2)
C7 Ru1 C15 C20 6.9(4)
C14 Ru1 C15 C20 -119.8(5)
C16 Ru1 C15 C20 123.0(5)
C12 Ru1 C15 C20 160.9(5)
C13 Ru1 C15 C20 -157.8(5)
Ir1 Ru1 C15 C20 89.6(5)
Ru2 Ru1 C15 C20 -86.0(5)
C14 C15 C16 C12 -1.6(5)
C20 C15 C16 C12 172.8(4)
Ru1 C15 C16 C12 -64.0(3)
C14 C15 C16 C21 -172.5(4)
C20 C15 C16 C21 2.0(7)
Ru1 C15 C16 C21 125.2(4)
C14 C15 C16 Ru1 62.3(3)
C20 C15 C16 Ru1 -123.2(5)
C13 C12 C16 C15 0.7(5)
C17 C12 C16 C15 -175.3(4)
Ru1 C12 C16 C15 62.1(3)
C13 C12 C16 C21 171.5(4)
C17 C12 C16 C21 -4.5(7)
Ru1 C12 C16 C21 -127.2(5)
C13 C12 C16 Ru1 -61.3(3)
C17 C12 C16 Ru1 122.6(5)
C7 Ru1 C16 C15 70.8(3)
C14 Ru1 C16 C15 -37.8(3)
C12 Ru1 C16 C15 -116.5(4)
C13 Ru1 C16 C15 -80.4(3)
Ir1 Ru1 C16 C15 163.9(2)
Ru2 Ru1 C16 C15 -123.7(4)
C7 Ru1 C16 C12 -172.7(3)
C15 Ru1 C16 C12 116.5(4)
C14 Ru1 C16 C12 78.7(3)
C13 Ru1 C16 C12 36.0(3)
Ir1 Ru1 C16 C12 -79.6(3)
Ru2 Ru1 C16 C12 -7.2(5)
C7 Ru1 C16 C21 -49.3(5)
C15 Ru1 C16 C21 -120.2(6)
C14 Ru1 C16 C21 -158.0(5)
C12 Ru1 C16 C21 123.4(6)
C13 Ru1 C16 C21 159.4(5)
Ir1 Ru1 C16 C21 43.8(5)
Ru2 Ru1 C16 C21 116.2(5)
C26 Ru2 C22 C23 117.8(4)
C24 Ru2 C22 C23 37.9(3)
C25 Ru2 C22 C23 79.8(4)
Si1 Ru2 C22 C23 -114.5(3)
Ir1 Ru2 C22 C23 -64.7(4)
Ru1 Ru2 C22 C23 134.8(4)
C23 Ru2 C22 C26 -117.8(4)
C24 Ru2 C22 C26 -79.9(3)
C25 Ru2 C22 C26 -38.0(3)
Si1 Ru2 C22 C26 127.7(2)
Ir1 Ru2 C22 C26 177.5(2)
Ru1 Ru2 C22 C26 17.0(5)
C26 Ru2 C22 C27 -119.9(6)
C23 Ru2 C22 C27 122.3(6)
C24 Ru2 C22 C27 160.3(6)
C25 Ru2 C22 C27 -157.8(6)
Si1 Ru2 C22 C27 7.8(5)
Ir1 Ru2 C22 C27 57.6(6)
Ru1 Ru2 C22 C27 -102.9(6)
C26 C22 C23 C24 -1.4(5)
C27 C22 C23 C24 171.1(5)
Ru2 C22 C23 C24 -62.8(3)
C26 C22 C23 C28 -171.2(5)
C27 C22 C23 C28 1.4(8)
Ru2 C22 C23 C28 127.5(5)
C26 C22 C23 Ru2 61.3(3)
C27 C22 C23 Ru2 -126.1(5)
C26 Ru2 C23 C22 -37.5(3)
C24 Ru2 C23 C22 -116.8(5)
C25 Ru2 C23 C22 -79.8(3)
Si1 Ru2 C23 C22 81.2(3)
Ir1 Ru2 C23 C22 138.5(3)
Ru1 Ru2 C23 C22 -147.7(3)
C26 Ru2 C23 C24 79.3(3)
C22 Ru2 C23 C24 116.8(5)
C25 Ru2 C23 C24 37.0(3)
Si1 Ru2 C23 C24 -162.0(3)
Ir1 Ru2 C23 C24 -104.7(3)
Ru1 Ru2 C23 C24 -30.9(5)
C26 Ru2 C23 C28 -160.0(7)
C22 Ru2 C23 C28 -122.5(7)
C24 Ru2 C23 C28 120.8(7)
C25 Ru2 C23 C28 157.7(7)
Si1 Ru2 C23 C28 -41.2(6)
Ir1 Ru2 C23 C28 16.0(6)
Ru1 Ru2 C23 C28 89.8(7)
C22 C23 C24 C25 0.1(5)
C28 C23 C24 C25 170.0(5)
Ru2 C23 C24 C25 -62.5(3)
C22 C23 C24 C29 -174.3(5)
C28 C23 C24 C29 -4.3(8)
Ru2 C23 C24 C29 123.2(5)
C22 C23 C24 Ru2 62.6(3)
C28 C23 C24 Ru2 -127.5(5)
C26 Ru2 C24 C25 36.8(3)
C23 Ru2 C24 C25 117.6(4)
C22 Ru2 C24 C25 79.8(3)
Si1 Ru2 C24 C25 153.8(3)
Ir1 Ru2 C24 C25 -147.8(3)
Ru1 Ru2 C24 C25 -77.7(3)
C26 Ru2 C24 C23 -80.8(3)
C22 Ru2 C24 C23 -37.9(3)
C25 Ru2 C24 C23 -117.6(4)
Si1 Ru2 C24 C23 36.2(5)
Ir1 Ru2 C24 C23 94.6(3)
Ru1 Ru2 C24 C23 164.7(2)
C26 Ru2 C24 C29 158.1(8)
C23 Ru2 C24 C29 -121.2(9)
C22 Ru2 C24 C29 -159.0(8)
C25 Ru2 C24 C29 121.2(9)
Si1 Ru2 C24 C29 -85.0(8)
Ir1 Ru2 C24 C29 -26.5(8)
Ru1 Ru2 C24 C29 43.5(8)
C23 C24 C25 C26 1.4(5)
C29 C24 C25 C26 175.7(5)
Ru2 C24 C25 C26 -60.3(3)
C23 C24 C25 C30 -176.2(5)
C29 C24 C25 C30 -1.9(8)
Ru2 C24 C25 C30 122.1(5)
C23 C24 C25 Ru2 61.7(3)
C29 C24 C25 Ru2 -124.0(5)
C26 Ru2 C25 C24 -118.8(5)
C23 Ru2 C25 C24 -37.7(3)
C22 Ru2 C25 C24 -80.3(3)
Si1 Ru2 C25 C24 -135.3(5)
Ir1 Ru2 C25 C24 56.4(4)
Ru1 Ru2 C25 C24 116.5(3)
C23 Ru2 C25 C26 81.1(3)
C22 Ru2 C25 C26 38.5(3)
C24 Ru2 C25 C26 118.8(5)
Si1 Ru2 C25 C26 -16.5(7)
Ir1 Ru2 C25 C26 175.2(2)
Ru1 Ru2 C25 C26 -124.7(3)
C26 Ru2 C25 C30 119.7(8)
C23 Ru2 C25 C30 -159.2(7)
C22 Ru2 C25 C30 158.2(7)
C24 Ru2 C25 C30 -121.5(8)
Si1 Ru2 C25 C30 103.2(7)
Ir1 Ru2 C25 C30 -65.1(8)
Ru1 Ru2 C25 C30 -5.0(7)
C24 C25 C26 C22 -2.2(5)
C30 C25 C26 C22 175.4(5)
Ru2 C25 C26 C22 -63.1(3)
C24 C25 C26 C31 -175.2(5)
C30 C25 C26 C31 2.4(8)
Ru2 C25 C26 C31 123.9(5)
C24 C25 C26 Ru2 60.9(3)
C30 C25 C26 Ru2 -121.5(5)
C23 C22 C26 C25 2.3(5)
C27 C22 C26 C25 -170.4(5)
Ru2 C22 C26 C25 63.8(3)
C23 C22 C26 C31 175.3(4)
C27 C22 C26 C31 2.6(8)
Ru2 C22 C26 C31 -123.1(5)
C23 C22 C26 Ru2 -61.5(3)
C27 C22 C26 Ru2 125.8(5)
C23 Ru2 C26 C25 -78.9(3)
C22 Ru2 C26 C25 -116.2(4)
C24 Ru2 C26 C25 -36.4(3)
Si1 Ru2 C26 C25 174.2(3)
Ir1 Ru2 C26 C25 -139.6(16)
Ru1 Ru2 C26 C25 70.6(3)
C23 Ru2 C26 C22 37.2(3)
C24 Ru2 C26 C22 79.8(3)
C25 Ru2 C26 C22 116.2(4)
Si1 Ru2 C26 C22 -69.7(3)
Ir1 Ru2 C26 C22 -23.4(19)
Ru1 Ru2 C26 C22 -173.2(2)
C23 Ru2 C26 C31 158.3(6)
C22 Ru2 C26 C31 121.1(6)
C24 Ru2 C26 C31 -159.1(6)
C25 Ru2 C26 C31 -122.7(7)
Si1 Ru2 C26 C31 51.5(6)
Ir1 Ru2 C26 C31 97.7(18)
Ru1 Ru2 C26 C31 -52.1(6)
C36 Ir1 C32 C33 117.3(4)
C35 Ir1 C32 C33 79.1(3)
C34 Ir1 C32 C33 38.3(3)
Si1 Ir1 C32 C33 -131.0(2)
Ru2 Ir1 C32 C33 -174.9(2)
Ru1 Ir1 C32 C33 -32.6(4)
C33 Ir1 C32 C36 -117.3(4)
C35 Ir1 C32 C36 -38.2(3)
C34 Ir1 C32 C36 -79.0(3)
Si1 Ir1 C32 C36 111.7(3)
Ru2 Ir1 C32 C36 67.8(4)
Ru1 Ir1 C32 C36 -149.9(2)
C33 Ir1 C32 C37 121.5(5)
C36 Ir1 C32 C37 -121.2(6)
C35 Ir1 C32 C37 -159.4(5)
C34 Ir1 C32 C37 159.8(5)
Si1 Ir1 C32 C37 -9.5(5)
Ru2 Ir1 C32 C37 -53.4(5)
Ru1 Ir1 C32 C37 88.9(5)
C36 C32 C33 C34 -1.9(5)
C37 C32 C33 C34 172.7(4)
Ir1 C32 C33 C34 -65.2(3)
C36 C32 C33 C38 -174.5(5)
C37 C32 C33 C38 0.1(8)
Ir1 C32 C33 C38 122.2(5)
C36 C32 C33 Ir1 63.3(3)
C37 C32 C33 Ir1 -122.1(5)
C36 Ir1 C33 C32 -37.6(3)
C35 Ir1 C33 C32 -79.8(3)
C34 Ir1 C33 C32 -115.8(4)
Si1 Ir1 C33 C32 64.1(3)
Ru2 Ir1 C33 C32 143.8(14)
Ru1 Ir1 C33 C32 162.3(2)
C32 Ir1 C33 C34 115.8(4)
C36 Ir1 C33 C34 78.2(3)
C35 Ir1 C33 C34 36.0(3)
Si1 Ir1 C33 C34 179.9(2)
Ru2 Ir1 C33 C34 -100.4(15)
Ru1 Ir1 C33 C34 -82.0(3)
C32 Ir1 C33 C38 -121.7(6)
C36 Ir1 C33 C38 -159.3(5)
C35 Ir1 C33 C38 158.5(5)
C34 Ir1 C33 C38 122.5(6)
Si1 Ir1 C33 C38 -57.6(5)
Ru2 Ir1 C33 C38 22.1(19)
Ru1 Ir1 C33 C38 40.6(5)
C32 C33 C34 C35 1.4(5)
C38 C33 C34 C35 174.1(4)
Ir1 C33 C34 C35 -61.5(3)
C32 C33 C34 C39 -175.5(4)
C38 C33 C34 C39 -2.8(7)
Ir1 C33 C34 C39 121.6(4)
C32 C33 C34 Ir1 62.9(3)
C38 C33 C34 Ir1 -124.4(5)
C32 Ir1 C34 C35 79.6(3)
C33 Ir1 C34 C35 118.2(4)
C36 Ir1 C34 C35 36.7(3)
Si1 Ir1 C34 C35 117.8(4)
Ru2 Ir1 C34 C35 -69.8(3)
Ru1 Ir1 C34 C35 -130.7(2)
C32 Ir1 C34 C33 -38.6(3)
C36 Ir1 C34 C33 -81.5(3)
C35 Ir1 C34 C33 -118.2(4)
Si1 Ir1 C34 C33 -0.4(6)
Ru2 Ir1 C34 C33 172.08(19)
Ru1 Ir1 C34 C33 111.2(2)
C32 Ir1 C34 C39 -156.7(6)
C33 Ir1 C34 C39 -118.1(6)
C36 Ir1 C34 C39 160.4(6)
C35 Ir1 C34 C39 123.8(6)
Si1 Ir1 C34 C39 -118.4(5)
Ru2 Ir1 C34 C39 54.0(6)
Ru1 Ir1 C34 C39 -6.9(5)
C33 C34 C35 C36 -0.3(5)
C39 C34 C35 C36 176.5(4)
Ir1 C34 C35 C36 -59.6(3)
C33 C34 C35 C40 -178.0(5)
C39 C34 C35 C40 -1.2(8)
Ir1 C34 C35 C40 122.7(5)
C33 C34 C35 Ir1 59.3(3)
C39 C34 C35 Ir1 -123.9(5)
C32 Ir1 C35 C34 -80.8(3)
C33 Ir1 C35 C34 -37.6(3)
C36 Ir1 C35 C34 -119.5(4)
Si1 Ir1 C35 C34 -150.3(2)
Ru2 Ir1 C35 C34 138.5(2)
Ru1 Ir1 C35 C34 63.5(3)
C32 Ir1 C35 C36 38.7(3)
C33 Ir1 C35 C36 81.9(3)
C34 Ir1 C35 C36 119.5(4)
Si1 Ir1 C35 C36 -30.8(4)
Ru2 Ir1 C35 C36 -102.0(3)
Ru1 Ir1 C35 C36 -177.0(2)
C32 Ir1 C35 C40 156.8(6)
C33 Ir1 C35 C40 -160.1(6)
C36 Ir1 C35 C40 118.1(6)
C34 Ir1 C35 C40 -122.5(6)
Si1 Ir1 C35 C40 87.2(5)
Ru2 Ir1 C35 C40 16.0(5)
Ru1 Ir1 C35 C40 -59.0(5)
C33 C32 C36 C35 1.7(5)
C37 C32 C36 C35 -172.9(5)
Ir1 C32 C36 C35 64.6(3)
C33 C32 C36 C41 168.0(5)
C37 C32 C36 C41 -6.7(8)
Ir1 C32 C36 C41 -129.1(5)
C33 C32 C36 Ir1 -62.9(3)
C37 C32 C36 Ir1 122.5(5)
C34 C35 C36 C32 -0.9(5)
C40 C35 C36 C32 176.8(5)
Ir1 C35 C36 C32 -62.3(3)
C34 C35 C36 C41 -167.4(5)
C40 C35 C36 C41 10.4(8)
Ir1 C35 C36 C41 131.2(5)
C34 C35 C36 Ir1 61.4(3)
C40 C35 C36 Ir1 -120.9(5)
C33 Ir1 C36 C32 37.7(3)
C35 Ir1 C36 C32 115.6(4)
C34 Ir1 C36 C32 80.2(3)
Si1 Ir1 C36 C32 -81.4(3)
Ru2 Ir1 C36 C32 -142.4(2)
Ru1 Ir1 C36 C32 123.5(4)
C32 Ir1 C36 C35 -115.6(4)
C33 Ir1 C36 C35 -77.9(3)
C34 Ir1 C36 C35 -35.4(3)
Si1 Ir1 C36 C35 163.0(2)
Ru2 Ir1 C36 C35 102.0(3)
Ru1 Ir1 C36 C35 7.9(6)
C32 Ir1 C36 C41 121.7(6)
C33 Ir1 C36 C41 159.4(6)
C35 Ir1 C36 C41 -122.7(6)
C34 Ir1 C36 C41 -158.1(6)
Si1 Ir1 C36 C41 40.3(6)
Ru2 Ir1 C36 C41 -20.8(6)
Ru1 Ir1 C36 C41 -114.9(6)
